data_7021257
loop_
_publ_author_name
'Ghosh, Shishir'
'Hogarth, Graeme'
'Hollingsworth, Nathan'
'Holt, Katherine B.'
'Richards, Idris'
'Richmond, Michael G.'
'Sanchez, Ben E.'
'Unwin, David'

_publ_section_title
;
 Models of the iron-only hydrogenase: a comparison of chelate and bridge
 isomers of Fe2(CO)4{Ph2PN(R)PPh2}(\m-pdt) as proton-reduction catalysts.
;
_journal_issue 19
_journal_name_full 'Dalton transactions (Cambridge, England : 2003)'
_journal_page_first 6775
_journal_page_last 6792
_journal_paper_doi 10.1039/c3dt50147g
_journal_volume 42
_journal_year 2013
_chemical_formula_sum 'C127 H80 Cl2 Fe8 N4 O22 P8 S8'
_chemical_formula_weight 3035.97
_chemical_name_systematic
;
?
;
_space_group_IT_number 55
_symmetry_cell_setting orthorhombic
_symmetry_space_group_name_Hall '-P 2 2ab'
_symmetry_space_group_name_H-M 'P b a m'
_atom_sites_solution_hydrogens geom
_atom_sites_solution_primary direct
_atom_sites_solution_secondary difmap
_audit_creation_method SHELXL-97
_cell_angle_alpha 90.00
_cell_angle_beta 90.00
_cell_angle_gamma 90.00
_cell_formula_units_Z 2
_cell_length_a 21.7006(12)
_cell_length_b 15.3850(9)
_cell_length_c 20.0483(11)
_cell_measurement_temperature 150(2)
_cell_volume 6693.4(7)
_computing_cell_refinement 'Bruker SAINT'
_computing_data_collection 'Bruker SMART'
_computing_data_reduction 'Bruker SAINT'
_computing_structure_refinement 'SHELXL-97 (Sheldrick, 1997)'
_computing_structure_solution 'SHELXS-97 (Sheldrick, 1990)'
_diffrn_ambient_temperature 150(2)
_diffrn_measured_fraction_theta_full 0.997
_diffrn_measured_fraction_theta_max 0.982
_diffrn_measurement_device_type 'Bruker SMART APEX diffractometer'
_diffrn_measurement_method '\w rotation with narrow frames'
_diffrn_radiation_monochromator graphite
_diffrn_radiation_source 'fine-focus sealed tube'
_diffrn_radiation_type MoK\a
_diffrn_radiation_wavelength 0.71073
_diffrn_reflns_av_R_equivalents 0.0481
_diffrn_reflns_av_sigmaI/netI 0.0343
_diffrn_reflns_limit_h_max 28
_diffrn_reflns_limit_h_min -28
_diffrn_reflns_limit_k_max 20
_diffrn_reflns_limit_k_min -20
_diffrn_reflns_limit_l_max 26
_diffrn_reflns_limit_l_min -26
_diffrn_reflns_number 57217
_diffrn_reflns_theta_full 26.00
_diffrn_reflns_theta_max 28.31
_diffrn_reflns_theta_min 1.62
_exptl_absorpt_coefficient_mu 1.170
_exptl_absorpt_correction_T_max 0.8724
_exptl_absorpt_correction_T_min 0.8724
_exptl_absorpt_correction_type multi-scan
_exptl_crystal_colour orange
_exptl_crystal_density_diffrn 1.528
_exptl_crystal_density_method 'not measured'
_exptl_crystal_description block
_exptl_crystal_F_000 3160
_exptl_crystal_size_max 0.12
_exptl_crystal_size_mid 0.12
_exptl_crystal_size_min 0.12
_refine_diff_density_max 1.832
_refine_diff_density_min -2.255
_refine_diff_density_rms 0.135
_refine_ls_extinction_method none
_refine_ls_goodness_of_fit_ref 1.047
_refine_ls_hydrogen_treatment constr
_refine_ls_matrix_type full
_refine_ls_number_parameters 422
_refine_ls_number_reflns 8411
_refine_ls_number_restraints 0
_refine_ls_restrained_S_all 1.047
_refine_ls_R_factor_all 0.0718
_refine_ls_R_factor_gt 0.0572
_refine_ls_shift/su_max 0.001
_refine_ls_shift/su_mean 0.000
_refine_ls_structure_factor_coef Fsqd
_refine_ls_weighting_details 'calc w=1/[\s^2^(Fo^2^)+(0.0847P)^2^+15.7626P] where P=(Fo^2^+2Fc^2^)/3'
_refine_ls_weighting_scheme calc
_refine_ls_wR_factor_gt 0.1523
_refine_ls_wR_factor_ref 0.1621
_reflns_number_gt 6792
_reflns_number_total 8411
_reflns_threshold_expression I>2\s(I)
_cod_data_source_file c3dt50147g.txt
_cod_data_source_block str0451
_cod_original_sg_symbol_H-M Pbam
_cod_database_code 7021257

loop_
_symmetry_equiv_pos_as_xyz
'x, y, z'
'-x, -y, z'
'-x+1/2, y+1/2, -z'
'x+1/2, -y+1/2, -z'
'-x, -y, -z'
'x, y, -z'
'x-1/2, -y-1/2, z'
'-x-1/2, y-1/2, z'

loop_
_atom_site_label
_atom_site_type_symbol
_atom_site_fract_x
_atom_site_fract_y
_atom_site_fract_z
_atom_site_U_iso_or_equiv
_atom_site_adp_type
_atom_site_occupancy
_atom_site_symmetry_multiplicity
_atom_site_calc_flag
_atom_site_refinement_flags
Fe1 Fe 0.18079(2) 0.57970(3) 0.43799(2) 0.02234(14) Uani 1 1 d .
Fe2 Fe 0.16844(2) 0.39335(3) 0.06203(2) 0.01716(13) Uani 1 1 d .
P1 P 0.19058(4) 0.43810(6) 0.42602(4) 0.02214(19) Uani 1 1 d .
P2 P 0.11211(4) 0.27575(5) 0.07336(4) 0.01755(18) Uani 1 1 d .
S1 S 0.18288(6) 0.70190(8) 0.5000 0.0280(3) Uani 1 2 d S
S2 S 0.09731(6) 0.54520(8) 0.5000 0.0236(2) Uani 1 2 d S
S3 S 0.08989(5) 0.44486(7) 0.0000 0.0185(2) Uani 1 2 d S
S4 S 0.22664(5) 0.48404(8) 0.0000 0.0233(2) Uani 1 2 d S
N1 N 0.2090(2) 0.3906(3) 0.5000 0.0224(8) Uani 1 2 d S
N2 N 0.10483(18) 0.2209(3) 0.0000 0.0196(8) Uani 1 2 d S
O1 O 0.31149(16) 0.6083(2) 0.41328(19) 0.0525(9) Uani 1 1 d .
O2 O 0.13554(19) 0.6340(2) 0.30693(15) 0.0545(9) Uani 1 1 d .
O3 O 0.28002(12) 0.2937(2) 0.08851(15) 0.0378(7) Uani 1 1 d .
O4 O 0.15496(14) 0.47273(19) 0.19393(13) 0.0360(6) Uani 1 1 d .
C1 C 0.2596(2) 0.5960(3) 0.4221(2) 0.0332(8) Uani 1 1 d .
C2 C 0.1526(2) 0.6115(2) 0.35822(19) 0.0332(8) Uani 1 1 d .
C3 C 0.1084(3) 0.7577(4) 0.5000 0.0518(18) Uani 1 2 d S
C4 C 0.0572(4) 0.7156(5) 0.4702(4) 0.0326(16) Uani 0.50 1 d P
C5 C 0.0367(3) 0.6278(4) 0.5000 0.0338(12) Uani 1 2 d S
C6 C 0.12431(17) 0.3774(2) 0.39377(19) 0.0297(8) Uani 1 1 d .
C7 C 0.08061(19) 0.4183(3) 0.3536(2) 0.0357(9) Uani 1 1 d .
H7A H 0.0832 0.4791 0.3459 0.043 Uiso 1 1 calc R
C8 C 0.0333(2) 0.3705(3) 0.3249(2) 0.0446(11) Uani 1 1 d .
H8A H 0.0039 0.3987 0.2972 0.054 Uiso 1 1 calc R
C9 C 0.0288(2) 0.2831(4) 0.3363(3) 0.0558(14) Uani 1 1 d .
H9A H -0.0034 0.2505 0.3163 0.067 Uiso 1 1 calc R
C10 C 0.0708(3) 0.2426(3) 0.3765(4) 0.0699(18) Uani 1 1 d .
H10A H 0.0674 0.1819 0.3845 0.084 Uiso 1 1 calc R
C11 C 0.1185(2) 0.2896(3) 0.4060(3) 0.0539(13) Uani 1 1 d .
H11A H 0.1471 0.2611 0.4344 0.065 Uiso 1 1 calc R
C12 C 0.25233(18) 0.3980(2) 0.37298(17) 0.0275(7) Uani 1 1 d .
C13 C 0.2411(2) 0.3644(3) 0.30943(19) 0.0395(10) Uani 1 1 d .
H13A H 0.2000 0.3584 0.2940 0.047 Uiso 1 1 calc R
C14 C 0.2899(3) 0.3396(3) 0.2687(2) 0.0511(12) Uani 1 1 d .
H14A H 0.2820 0.3158 0.2258 0.061 Uiso 1 1 calc R
C15 C 0.3492(2) 0.3495(3) 0.2901(2) 0.0500(12) Uani 1 1 d .
H15A H 0.3824 0.3327 0.2620 0.060 Uiso 1 1 calc R
C16 C 0.3613(2) 0.3835(3) 0.3519(2) 0.0472(11) Uani 1 1 d .
H16A H 0.4027 0.3908 0.3661 0.057 Uiso 1 1 calc R
C17 C 0.31356(19) 0.4073(3) 0.3937(2) 0.0365(9) Uani 1 1 d .
H17A H 0.3224 0.4300 0.4367 0.044 Uiso 1 1 calc R
C18 C 0.23568(16) 0.3323(2) 0.07844(17) 0.0239(7) Uani 1 1 d .
C19 C 0.15935(15) 0.4418(2) 0.14203(17) 0.0228(7) Uani 1 1 d .
C20 C 0.0836(2) 0.5636(3) 0.0000 0.0255(10) Uani 1 2 d S
C21 C 0.1382(3) 0.6119(5) 0.0272(4) 0.0291(15) Uani 0.50 1 d P
C22 C 0.1976(3) 0.5954(4) 0.0000 0.0483(18) Uani 1 2 d S
C23 C 0.03334(15) 0.2864(2) 0.10574(16) 0.0232(7) Uani 1 1 d .
C24 C -0.0081(2) 0.2182(3) 0.0988(3) 0.0608(16) Uani 1 1 d .
H24A H 0.0037 0.1674 0.0751 0.073 Uiso 1 1 calc R
C25 C -0.0667(2) 0.2242(4) 0.1263(4) 0.078(2) Uani 1 1 d .
H25A H -0.0944 0.1768 0.1218 0.093 Uiso 1 1 calc R
C26 C -0.08496(19) 0.2969(3) 0.1599(2) 0.0423(10) Uani 1 1 d .
H26A H -0.1255 0.3009 0.1776 0.051 Uiso 1 1 calc R
C27 C -0.04452(17) 0.3637(3) 0.16770(17) 0.0299(8) Uani 1 1 d .
H27A H -0.0565 0.4139 0.1920 0.036 Uiso 1 1 calc R
C28 C 0.01449(16) 0.3589(2) 0.14021(17) 0.0269(7) Uani 1 1 d .
H28A H 0.0420 0.4064 0.1454 0.032 Uiso 1 1 calc R
C29 C 0.14231(16) 0.1942(2) 0.13015(17) 0.0237(7) Uani 1 1 d .
C30 C 0.16985(18) 0.1180(3) 0.10918(19) 0.0318(8) Uani 1 1 d .
H30A H 0.1712 0.1046 0.0629 0.038 Uiso 1 1 calc R
C31 C 0.1957(2) 0.0603(3) 0.1550(2) 0.0414(10) Uani 1 1 d .
H31A H 0.2137 0.0076 0.1399 0.050 Uiso 1 1 calc R
C32 C 0.1953(2) 0.0795(3) 0.2216(2) 0.0460(11) Uani 1 1 d .
H32A H 0.2139 0.0410 0.2527 0.055 Uiso 1 1 calc R
C33 C 0.1675(3) 0.1555(3) 0.2432(2) 0.0614(16) Uani 1 1 d .
H33A H 0.1667 0.1688 0.2894 0.074 Uiso 1 1 calc R
C34 C 0.1409(3) 0.2121(3) 0.1979(2) 0.0487(13) Uani 1 1 d .
H34A H 0.1215 0.2636 0.2134 0.058 Uiso 1 1 calc R
C40 C 0.5000 0.5000 0.447(2) 0.165(14) Uiso 0.50 2 d SP
Cl1 Cl 0.4380(3) 0.5270(4) 0.5000 0.188(2) Uiso 1 2 d S
C41 C 0.0987(4) -0.0410(6) 0.0000 0.069(2) Uiso 1 2 d S
O10 O 0.0567(3) 0.0332(5) 0.0000 0.090(2) Uiso 1 2 d S
O11 O 0.5137(4) 0.4665(6) 0.3007(4) 0.074(2) Uiso 0.50 1 d P
O12 O -0.0321(5) -0.0073(7) 0.1708(6) 0.098(3) Uiso 0.50 1 d P

loop_
_atom_site_aniso_label
_atom_site_aniso_U_11
_atom_site_aniso_U_22
_atom_site_aniso_U_33
_atom_site_aniso_U_23
_atom_site_aniso_U_13
_atom_site_aniso_U_12
Fe1 0.0298(3) 0.0215(3) 0.0157(2) 0.00137(17) 0.00068(18) 0.00027(19)
Fe2 0.0162(2) 0.0196(2) 0.0157(2) -0.00070(16) -0.00119(16) 0.00008(16)
P1 0.0275(4) 0.0230(4) 0.0159(4) -0.0015(3) -0.0010(3) 0.0018(3)
P2 0.0185(4) 0.0204(4) 0.0137(4) 0.0003(3) -0.0003(3) 0.0001(3)
S1 0.0346(7) 0.0206(6) 0.0288(6) 0.000 0.000 -0.0016(5)
S2 0.0290(6) 0.0214(6) 0.0203(5) 0.000 0.000 0.0003(5)
S3 0.0159(5) 0.0222(5) 0.0174(5) 0.000 0.000 0.0012(4)
S4 0.0192(5) 0.0223(6) 0.0282(6) 0.000 0.000 -0.0033(4)
N1 0.032(2) 0.0208(19) 0.0150(18) 0.000 0.000 0.0027(16)
N2 0.0203(19) 0.025(2) 0.0138(17) 0.000 0.000 -0.0023(15)
O1 0.0429(19) 0.0470(19) 0.068(2) -0.0013(17) 0.0171(17) -0.0127(15)
O2 0.090(3) 0.0457(18) 0.0280(16) 0.0088(14) -0.0163(16) 0.0004(18)
O3 0.0255(14) 0.0443(16) 0.0438(16) 0.0008(13) -0.0061(12) 0.0104(12)
O4 0.0432(16) 0.0426(16) 0.0223(13) -0.0086(12) -0.0007(11) 0.0030(13)
C1 0.040(2) 0.0293(19) 0.0306(19) 0.0015(15) 0.0077(16) -0.0046(16)
C2 0.048(2) 0.0255(19) 0.0262(19) 0.0020(14) -0.0036(17) 0.0015(16)
C3 0.036(3) 0.023(3) 0.096(6) 0.000 0.000 0.007(2)
C4 0.032(4) 0.031(4) 0.035(4) 0.000(3) 0.000(3) 0.008(3)
C5 0.033(3) 0.026(3) 0.043(3) 0.000 0.000 0.007(2)
C6 0.0297(18) 0.0323(19) 0.0270(18) -0.0106(15) -0.0033(14) 0.0003(15)
C7 0.038(2) 0.042(2) 0.0273(19) -0.0005(16) -0.0076(16) 0.0008(17)
C8 0.039(2) 0.063(3) 0.032(2) -0.011(2) -0.0115(18) 0.003(2)
C9 0.046(3) 0.054(3) 0.067(3) -0.029(3) -0.019(2) -0.002(2)
C10 0.062(3) 0.033(3) 0.115(5) -0.015(3) -0.034(3) -0.008(2)
C11 0.050(3) 0.032(2) 0.080(4) -0.008(2) -0.027(3) 0.001(2)
C12 0.0363(19) 0.0261(18) 0.0202(16) 0.0000(13) 0.0025(14) 0.0076(15)
C13 0.051(3) 0.046(2) 0.0218(18) -0.0038(17) 0.0007(17) 0.010(2)
C14 0.072(3) 0.056(3) 0.025(2) -0.0077(19) 0.010(2) 0.013(3)
C15 0.058(3) 0.051(3) 0.041(3) 0.004(2) 0.023(2) 0.019(2)
C16 0.037(2) 0.059(3) 0.046(3) 0.004(2) 0.012(2) 0.014(2)
C17 0.036(2) 0.043(2) 0.030(2) -0.0023(17) 0.0024(16) 0.0065(17)
C18 0.0234(17) 0.0279(17) 0.0205(16) -0.0024(13) -0.0022(12) -0.0005(13)
C19 0.0212(16) 0.0240(17) 0.0232(17) 0.0032(13) -0.0016(13) 0.0002(12)
C20 0.028(2) 0.020(2) 0.029(3) 0.000 0.000 0.0039(19)
C21 0.032(4) 0.020(3) 0.034(3) -0.002(3) -0.002(3) 0.005(3)
C22 0.035(3) 0.014(2) 0.096(6) 0.000 0.000 -0.003(2)
C23 0.0195(15) 0.0308(17) 0.0193(15) 0.0003(13) 0.0048(12) -0.0016(13)
C24 0.044(3) 0.050(3) 0.089(4) -0.034(3) 0.038(3) -0.022(2)
C25 0.048(3) 0.067(4) 0.117(5) -0.042(4) 0.050(3) -0.034(3)
C26 0.028(2) 0.061(3) 0.039(2) -0.002(2) 0.0156(17) -0.0043(19)
C27 0.0280(18) 0.043(2) 0.0187(16) 0.0004(15) 0.0030(13) 0.0104(16)
C28 0.0210(16) 0.0348(19) 0.0250(17) -0.0025(14) 0.0003(13) 0.0003(14)
C29 0.0271(17) 0.0250(17) 0.0190(16) 0.0033(13) -0.0030(13) -0.0008(13)
C30 0.0337(19) 0.039(2) 0.0231(18) 0.0014(15) 0.0029(15) 0.0134(16)
C31 0.049(3) 0.040(2) 0.035(2) 0.0048(18) 0.0017(19) 0.021(2)
C32 0.066(3) 0.039(2) 0.033(2) 0.0124(18) -0.012(2) 0.009(2)
C33 0.121(5) 0.043(3) 0.021(2) 0.0004(18) -0.020(3) 0.021(3)
C34 0.095(4) 0.030(2) 0.0209(19) -0.0027(16) -0.011(2) 0.019(2)

loop_
_atom_type_symbol
_atom_type_description
_atom_type_scat_dispersion_real
_atom_type_scat_dispersion_imag
_atom_type_scat_source
C C 0.0033 0.0016 'International Tables Vol C Tables 4.2.6.8 and 6.1.1.4'
H H 0.0000 0.0000 'International Tables Vol C Tables 4.2.6.8 and 6.1.1.4'
N N 0.0061 0.0033 'International Tables Vol C Tables 4.2.6.8 and 6.1.1.4'
O O 0.0106 0.0060 'International Tables Vol C Tables 4.2.6.8 and 6.1.1.4'
P P 0.1023 0.0942 'International Tables Vol C Tables 4.2.6.8 and 6.1.1.4'
S S 0.1246 0.1234 'International Tables Vol C Tables 4.2.6.8 and 6.1.1.4'
Fe Fe 0.3463 0.8444 'International Tables Vol C Tables 4.2.6.8 and 6.1.1.4'
Cl Cl 0.1484 0.1585 'International Tables Vol C Tables 4.2.6.8 and 6.1.1.4'

loop_
_geom_angle_atom_site_label_1
_geom_angle_atom_site_label_2
_geom_angle_atom_site_label_3
_geom_angle
_geom_angle_site_symmetry_1
_geom_angle_site_symmetry_3
C1 Fe1 C2 97.63(19) . .
C1 Fe1 P1 91.57(13) . .
C2 Fe1 P1 101.96(13) . .
C1 Fe1 S1 87.79(14) . .
C2 Fe1 S1 105.84(13) . .
P1 Fe1 S1 152.03(4) . .
C1 Fe1 S2 155.92(14) . .
C2 Fe1 S2 106.43(14) . .
P1 Fe1 S2 84.54(4) . .
S1 Fe1 S2 84.76(4) . .
C1 Fe1 Fe1 100.43(13) . 6_556
C2 Fe1 Fe1 153.89(13) . 6_556
P1 Fe1 Fe1 96.25(3) . 6_556
S1 Fe1 Fe1 56.53(2) . 6_556
S2 Fe1 Fe1 56.63(2) . 6_556
C18 Fe2 C19 98.42(15) . .
C18 Fe2 P2 90.15(12) . .
C19 Fe2 P2 100.96(11) . .
C18 Fe2 S3 156.14(11) . .
C19 Fe2 S3 105.44(11) . .
P2 Fe2 S3 85.74(4) . .
C18 Fe2 S4 88.22(12) . .
C19 Fe2 S4 107.45(11) . .
P2 Fe2 S4 151.47(4) . .
S3 Fe2 S4 84.36(4) . .
C18 Fe2 Fe2 100.74(11) . 6
C19 Fe2 Fe2 154.33(11) . 6
P2 Fe2 Fe2 95.94(2) . 6
S3 Fe2 Fe2 56.515(19) . 6
S4 Fe2 Fe2 56.54(2) . 6
N1 P1 C12 101.02(17) . .
N1 P1 C6 105.9(2) . .
C12 P1 C6 101.50(17) . .
N1 P1 Fe1 110.64(13) . .
C12 P1 Fe1 118.04(13) . .
C6 P1 Fe1 117.82(13) . .
N2 P2 C29 103.46(17) . .
N2 P2 C23 105.27(17) . .
C29 P2 C23 100.13(16) . .
N2 P2 Fe2 111.75(12) . .
C29 P2 Fe2 115.67(11) . .
C23 P2 Fe2 118.79(12) . .
C3 S1 Fe1 111.92(17) . .
C3 S1 Fe1 111.92(17) . 6_556
Fe1 S1 Fe1 66.94(4) . 6_556
C5 S2 Fe1 114.40(16) . 6_556
C5 S2 Fe1 114.40(16) . .
Fe1 S2 Fe1 66.74(4) 6_556 .
C20 S3 Fe2 113.99(14) . .
C20 S3 Fe2 113.99(14) . 6
Fe2 S3 Fe2 66.97(4) . 6
C22 S4 Fe2 112.81(16) . 6
C22 S4 Fe2 112.81(16) . .
Fe2 S4 Fe2 66.92(4) 6 .
P1 N1 P1 121.4(2) 6_556 .
P2 N2 P2 119.5(2) . 6
O1 C1 Fe1 178.0(4) . .
O2 C2 Fe1 178.0(4) . .
C4 C3 C4 49.8(7) 6_556 .
C4 C3 S1 118.5(5) 6_556 .
C4 C3 S1 118.5(5) . .
C4 C4 C3 65.1(3) 6_556 .
C4 C4 C5 67.2(3) 6_556 .
C3 C4 C5 117.6(6) . .
C4 C5 C4 45.5(6) 6_556 .
C4 C5 S2 113.7(4) 6_556 .
C4 C5 S2 113.7(4) . .
C11 C6 C7 118.8(4) . .
C11 C6 P1 120.5(3) . .
C7 C6 P1 120.6(3) . .
C8 C7 C6 120.3(4) . .
C9 C8 C7 120.3(4) . .
C10 C9 C8 119.9(4) . .
C9 C10 C11 120.6(5) . .
C6 C11 C10 120.1(5) . .
C13 C12 C17 118.2(4) . .
C13 C12 P1 122.1(3) . .
C17 C12 P1 119.5(3) . .
C14 C13 C12 120.3(4) . .
C15 C14 C13 120.2(4) . .
C14 C15 C16 120.4(4) . .
C15 C16 C17 120.4(5) . .
C16 C17 C12 120.4(4) . .
O3 C18 Fe2 178.8(4) . .
O4 C19 Fe2 178.4(3) . .
C21 C20 C21 42.7(6) . 6
C21 C20 S3 115.8(4) . .
C21 C20 S3 115.8(4) 6 .
C21 C21 C22 67.4(3) 6 .
C21 C21 C20 68.6(3) 6 .
C22 C21 C20 119.1(5) . .
C21 C22 C21 45.1(6) 6 .
C21 C22 S4 118.7(4) 6 .
C21 C22 S4 118.7(4) . .
C28 C23 C24 118.1(3) . .
C28 C23 P2 121.8(3) . .
C24 C23 P2 120.0(3) . .
C23 C24 C25 120.2(4) . .
C26 C25 C24 121.1(4) . .
C27 C26 C25 119.2(4) . .
C26 C27 C28 120.4(4) . .
C23 C28 C27 121.0(3) . .
C30 C29 C34 118.4(3) . .
C30 C29 P2 123.5(3) . .
C34 C29 P2 118.0(3) . .
C29 C30 C31 120.9(4) . .
C32 C31 C30 120.3(4) . .
C31 C32 C33 119.4(4) . .
C34 C33 C32 120.5(4) . .
C33 C34 C29 120.6(4) . .
Cl1 C40 Cl1 105(2) 5_666 .
C40 Cl1 C40 75(2) 5_666 .

loop_
_geom_bond_atom_site_label_1
_geom_bond_atom_site_label_2
_geom_bond_distance
_geom_bond_site_symmetry_2
Fe1 C1 1.758(4) .
Fe1 C2 1.781(4) .
Fe1 P1 2.2020(10) .
Fe1 S1 2.2544(11) .
Fe1 S2 2.2603(11) .
Fe1 Fe1 2.4866(9) 6_556
Fe2 C18 1.766(4) .
Fe2 C19 1.780(4) .
Fe2 P2 2.1954(9) .
Fe2 S3 2.2540(10) .
Fe2 S4 2.2556(11) .
Fe2 Fe2 2.4871(9) 6
P1 N1 1.701(2) .
P1 C12 1.818(4) .
P1 C6 1.832(4) .
P2 N2 1.703(2) .
P2 C29 1.817(3) .
P2 C23 1.836(3) .
S1 C3 1.830(6) .
S1 Fe1 2.2544(11) 6_556
S2 C5 1.829(5) .
S2 Fe1 2.2603(11) 6_556
S3 C20 1.832(5) .
S3 Fe2 2.2540(10) 6
S4 C22 1.825(6) .
S4 Fe2 2.2556(11) 6
N1 P1 1.701(2) 6_556
N2 P2 1.703(2) 6
O1 C1 1.155(5) .
O2 C2 1.146(5) .
O3 C18 1.149(4) .
O4 C19 1.148(4) .
C3 C4 1.417(10) 6_556
C3 C4 1.417(10) .
C4 C4 1.193(16) 6_556
C4 C5 1.542(9) .
C5 C4 1.542(9) 6_556
C6 C11 1.378(6) .
C6 C7 1.393(5) .
C7 C8 1.387(6) .
C8 C9 1.368(7) .
C9 C10 1.366(8) .
C10 C11 1.395(7) .
C12 C13 1.397(5) .
C12 C17 1.399(6) .
C13 C14 1.391(6) .
C14 C15 1.364(8) .
C15 C16 1.370(7) .
C16 C17 1.381(6) .
C20 C21 1.500(9) .
C20 C21 1.500(9) 6
C21 C21 1.093(15) 6
C21 C22 1.424(9) .
C22 C21 1.424(9) 6
C23 C28 1.374(5) .
C23 C24 1.388(6) .
C24 C25 1.389(6) .
C25 C26 1.365(7) .
C26 C27 1.360(6) .
C27 C28 1.396(5) .
C29 C30 1.382(5) .
C29 C34 1.387(5) .
C30 C31 1.395(5) .
C31 C32 1.366(6) .
C32 C33 1.385(7) .
C33 C34 1.384(6) .
C40 Cl1 1.77(2) 5_666
C40 Cl1 1.77(2) .
Cl1 C40 1.77(2) 5_666
C41 O10 1.460(11) .
O11 O11 1.191(16) 2_665
O12 O12 1.41(2) 2

loop_
_geom_torsion_atom_site_label_1
_geom_torsion_atom_site_label_2
_geom_torsion_atom_site_label_3
_geom_torsion_atom_site_label_4
_geom_torsion
_geom_torsion_site_symmetry_1
_geom_torsion_site_symmetry_4
C1 Fe1 P1 N1 88.8(2) . .
C2 Fe1 P1 N1 -173.0(2) . .
S1 Fe1 P1 N1 0.6(2) . .
S2 Fe1 P1 N1 -67.36(16) . .
Fe1 Fe1 P1 N1 -11.86(16) 6_556 .
C1 Fe1 P1 C12 -26.78(19) . .
C2 Fe1 P1 C12 71.4(2) . .
S1 Fe1 P1 C12 -115.02(16) . .
S2 Fe1 P1 C12 177.04(14) . .
Fe1 Fe1 P1 C12 -127.45(14) 6_556 .
C1 Fe1 P1 C6 -149.23(19) . .
C2 Fe1 P1 C6 -51.1(2) . .
S1 Fe1 P1 C6 122.53(17) . .
S2 Fe1 P1 C6 54.59(14) . .
Fe1 Fe1 P1 C6 110.10(14) 6_556 .
C18 Fe2 P2 N2 -88.35(18) . .
C19 Fe2 P2 N2 173.05(18) . .
S3 Fe2 P2 N2 68.13(14) . .
S4 Fe2 P2 N2 -1.79(18) . .
Fe2 Fe2 P2 N2 12.46(14) 6 .
C18 Fe2 P2 C29 29.67(17) . .
C19 Fe2 P2 C29 -68.94(17) . .
S3 Fe2 P2 C29 -173.85(13) . .
S4 Fe2 P2 C29 116.23(15) . .
Fe2 Fe2 P2 C29 130.48(13) 6 .
C18 Fe2 P2 C23 148.79(17) . .
C19 Fe2 P2 C23 50.19(17) . .
S3 Fe2 P2 C23 -54.73(13) . .
S4 Fe2 P2 C23 -124.65(15) . .
Fe2 Fe2 P2 C23 -110.40(13) 6 .
C1 Fe1 S1 C3 150.52(19) . .
C2 Fe1 S1 C3 53.2(2) . .
P1 Fe1 S1 C3 -120.29(16) . .
S2 Fe1 S1 C3 -52.41(14) . .
Fe1 Fe1 S1 C3 -105.43(14) 6_556 .
C1 Fe1 S1 Fe1 -104.05(13) . 6_556
C2 Fe1 S1 Fe1 158.64(15) . 6_556
P1 Fe1 S1 Fe1 -14.86(12) . 6_556
S2 Fe1 S1 Fe1 53.02(4) . 6_556
C1 Fe1 S2 C5 127.0(4) . .
C2 Fe1 S2 C5 -50.55(18) . .
P1 Fe1 S2 C5 -151.43(13) . .
S1 Fe1 S2 C5 54.45(13) . .
Fe1 Fe1 S2 C5 107.38(13) 6_556 .
C1 Fe1 S2 Fe1 19.6(3) . 6_556
C2 Fe1 S2 Fe1 -157.93(13) . 6_556
P1 Fe1 S2 Fe1 101.18(3) . 6_556
S1 Fe1 S2 Fe1 -52.94(4) . 6_556
C18 Fe2 S3 C20 -126.4(3) . .
C19 Fe2 S3 C20 52.67(16) . .
P2 Fe2 S3 C20 152.88(11) . .
S4 Fe2 S3 C20 -53.92(11) . .
Fe2 Fe2 S3 C20 -107.12(11) 6 .
C18 Fe2 S3 Fe2 -19.3(3) . 6
C19 Fe2 S3 Fe2 159.79(11) . 6
P2 Fe2 S3 Fe2 -100.00(3) . 6
S4 Fe2 S3 Fe2 53.21(3) . 6
C18 Fe2 S4 C22 -149.75(17) . .
C19 Fe2 S4 C22 -51.48(18) . .
P2 Fe2 S4 C22 123.20(15) . .
S3 Fe2 S4 C22 52.95(13) . .
Fe2 Fe2 S4 C22 106.13(13) 6 .
C18 Fe2 S4 Fe2 104.12(11) . 6
C19 Fe2 S4 Fe2 -157.62(11) . 6
P2 Fe2 S4 Fe2 17.07(10) . 6
S3 Fe2 S4 Fe2 -53.18(3) . 6
C12 P1 N1 P1 150.5(3) . 6_556
C6 P1 N1 P1 -104.1(3) . 6_556
Fe1 P1 N1 P1 24.7(3) . 6_556
C29 P2 N2 P2 -150.3(2) . 6
C23 P2 N2 P2 105.1(2) . 6
Fe2 P2 N2 P2 -25.2(3) . 6
C2 Fe1 C1 O1 124(12) . .
P1 Fe1 C1 O1 -134(12) . .
S1 Fe1 C1 O1 18(12) . .
S2 Fe1 C1 O1 -54(12) . .
Fe1 Fe1 C1 O1 -37(12) 6_556 .
C1 Fe1 C2 O2 -44(13) . .
P1 Fe1 C2 O2 -137(13) . .
S1 Fe1 C2 O2 46(13) . .
S2 Fe1 C2 O2 135(13) . .
Fe1 Fe1 C2 O2 90(13) 6_556 .
Fe1 S1 C3 C4 65.1(4) . 6_556
Fe1 S1 C3 C4 -7.8(5) 6_556 6_556
Fe1 S1 C3 C4 7.8(5) . .
Fe1 S1 C3 C4 -65.1(4) 6_556 .
S1 C3 C4 C4 104.6(4) . 6_556
C4 C3 C4 C5 -43.6(6) 6_556 .
S1 C3 C4 C5 61.0(7) . .
C3 C4 C5 C4 42.7(6) . 6_556
C4 C4 C5 S2 -100.6(3) 6_556 .
C3 C4 C5 S2 -57.9(6) . .
Fe1 S2 C5 C4 12.2(4) 6_556 6_556
Fe1 S2 C5 C4 -62.1(3) . 6_556
Fe1 S2 C5 C4 62.1(3) 6_556 .
Fe1 S2 C5 C4 -12.2(4) . .
N1 P1 C6 C11 -33.2(4) . .
C12 P1 C6 C11 71.9(4) . .
Fe1 P1 C6 C11 -157.6(4) . .
N1 P1 C6 C7 150.1(3) . .
C12 P1 C6 C7 -104.8(3) . .
Fe1 P1 C6 C7 25.8(4) . .
C11 C6 C7 C8 -1.9(6) . .
P1 C6 C7 C8 174.8(3) . .
C6 C7 C8 C9 0.6(7) . .
C7 C8 C9 C10 0.5(8) . .
C8 C9 C10 C11 -0.3(10) . .
C7 C6 C11 C10 2.1(8) . .
P1 C6 C11 C10 -174.6(5) . .
C9 C10 C11 C6 -1.0(10) . .
N1 P1 C12 C13 133.8(3) . .
C6 P1 C12 C13 24.9(4) . .
Fe1 P1 C12 C13 -105.5(3) . .
N1 P1 C12 C17 -51.5(4) . .
C6 P1 C12 C17 -160.4(3) . .
Fe1 P1 C12 C17 69.2(3) . .
C17 C12 C13 C14 1.0(6) . .
P1 C12 C13 C14 175.8(4) . .
C12 C13 C14 C15 -1.2(7) . .
C13 C14 C15 C16 0.2(8) . .
C14 C15 C16 C17 0.8(8) . .
C15 C16 C17 C12 -0.9(7) . .
C13 C12 C17 C16 0.0(6) . .
P1 C12 C17 C16 -174.9(3) . .
C19 Fe2 C18 O3 -103(17) . .
P2 Fe2 C18 O3 156(17) . .
S3 Fe2 C18 O3 76(17) . .
S4 Fe2 C18 O3 5(17) . .
Fe2 Fe2 C18 O3 60(17) 6 .
C18 Fe2 C19 O4 23(11) . .
P2 Fe2 C19 O4 114(11) . .
S3 Fe2 C19 O4 -157(11) . .
S4 Fe2 C19 O4 -68(11) . .
Fe2 Fe2 C19 O4 -115(11) 6 .
Fe2 S3 C20 C21 13.3(4) . .
Fe2 S3 C20 C21 -61.0(3) 6 .
Fe2 S3 C20 C21 61.0(3) . 6
Fe2 S3 C20 C21 -13.3(4) 6 6
S3 C20 C21 C21 100.9(2) . 6
C21 C20 C21 C22 -46.4(6) 6 .
S3 C20 C21 C22 54.5(6) . .
C20 C21 C22 C21 46.9(6) . 6
C21 C21 C22 S4 -103.1(3) 6 .
C20 C21 C22 S4 -56.2(6) . .
Fe2 S4 C22 C21 10.8(4) 6 6
Fe2 S4 C22 C21 -62.6(4) . 6
Fe2 S4 C22 C21 62.6(4) 6 .
Fe2 S4 C22 C21 -10.8(4) . .
N2 P2 C23 C28 -144.8(3) . .
C29 P2 C23 C28 108.1(3) . .
Fe2 P2 C23 C28 -18.8(3) . .
N2 P2 C23 C24 38.6(4) . .
C29 P2 C23 C24 -68.5(4) . .
Fe2 P2 C23 C24 164.6(4) . .
C28 C23 C24 C25 -0.2(9) . .
P2 C23 C24 C25 176.5(5) . .
C23 C24 C25 C26 0.8(11) . .
C24 C25 C26 C27 -1.6(10) . .
C25 C26 C27 C28 1.7(7) . .
C24 C23 C28 C27 0.3(6) . .
P2 C23 C28 C27 -176.3(3) . .
C26 C27 C28 C23 -1.1(6) . .
N2 P2 C29 C30 18.0(4) . .
C23 P2 C29 C30 126.6(3) . .
Fe2 P2 C29 C30 -104.5(3) . .
N2 P2 C29 C34 -166.0(4) . .
C23 P2 C29 C34 -57.5(4) . .
Fe2 P2 C29 C34 71.5(4) . .
C34 C29 C30 C31 -0.1(6) . .
P2 C29 C30 C31 175.9(3) . .
C29 C30 C31 C32 -1.4(7) . .
C30 C31 C32 C33 1.7(8) . .
C31 C32 C33 C34 -0.6(9) . .
C32 C33 C34 C29 -0.9(9) . .
C30 C29 C34 C33 1.2(7) . .
P2 C29 C34 C33 -175.0(4) . .
Cl1 C40 Cl1 C40 0.000(7) 5_666 5_666
